data_7015151
loop_
_publ_author_name
'Lobana, Tarlok Singh'
'Kumari, Poonam'
'Sharma, Rekha'
'Castineiras, Alfonso'
'Butcher, Ray Jay'
'Akitsu, Takashiro'
'Aritake, Yoshikazu'

_publ_section_title
;
 Thiosemicarbazone derivatives of nickel and copper: the unprecedented
 coordination of furan ring in octahedral nickel(II) and of
 triphenylphosphine in three-coordinate copper(I) complexes.
;
_journal_issue 13
_journal_name_full 'Dalton transactions (Cambridge, England : 2003)'
_journal_page_first 3219
_journal_page_last 3228
_journal_paper_doi 10.1039/c0dt01291b
_journal_volume 40
_journal_year 2011
_chemical_formula_moiety 'C26 H24 Cl Cu N3 P S2 '
_chemical_formula_sum 'C26 H24 Cl Cu N3 P S2'
_chemical_formula_weight 572.59
_chemical_name_systematic
;
?
;
_space_group_IT_number 2
_symmetry_cell_setting triclinic
_symmetry_space_group_name_Hall '-P 1'
_symmetry_space_group_name_H-M 'P -1'
_atom_sites_solution_hydrogens geom
_atom_sites_solution_primary direct
_atom_sites_solution_secondary difmap
_audit_creation_method SHELXL-97
_cell_angle_alpha 70.6420(10)
_cell_angle_beta 72.3500(10)
_cell_angle_gamma 63.7540(10)
_cell_formula_units_Z 2
_cell_length_a 10.5576(11)
_cell_length_b 11.0223(12)
_cell_length_c 13.6843(14)
_cell_measurement_reflns_used 2571
_cell_measurement_temperature 294(2)
_cell_measurement_theta_max 26.23
_cell_measurement_theta_min 2.19
_cell_volume 1324.2(2)
_computing_cell_refinement 'Bruker SMART'
_computing_data_collection 'Bruker SMART'
_computing_data_reduction 'Bruker SAINT'
_computing_molecular_graphics 'Bruker SHELXTL'
_computing_publication_material 'Bruker SHELXTL'
_computing_structure_refinement 'SHELXL-97 (Sheldrick, 1997)'
_computing_structure_solution 'SHELXS-97 (Sheldrick, 1990)'
_diffrn_ambient_temperature 294(2)
_diffrn_detector_area_resol_mean 8.333
_diffrn_measured_fraction_theta_full 0.984
_diffrn_measured_fraction_theta_max 0.942
_diffrn_measurement_device_type 'CCD area detector'
_diffrn_measurement_method 'phi and omega scans'
_diffrn_radiation_monochromator graphite
_diffrn_radiation_source 'fine-focus sealed tube'
_diffrn_radiation_type MoK\a
_diffrn_radiation_wavelength 0.71073
_diffrn_reflns_av_R_equivalents 0.0171
_diffrn_reflns_av_sigmaI/netI 0.0399
_diffrn_reflns_limit_h_max 13
_diffrn_reflns_limit_h_min -13
_diffrn_reflns_limit_k_max 14
_diffrn_reflns_limit_k_min -9
_diffrn_reflns_limit_l_max 17
_diffrn_reflns_limit_l_min -17
_diffrn_reflns_number 7683
_diffrn_reflns_theta_full 25.00
_diffrn_reflns_theta_max 27.82
_diffrn_reflns_theta_min 1.60
_exptl_absorpt_coefficient_mu 1.164
_exptl_absorpt_correction_T_max 0.9626
_exptl_absorpt_correction_T_min 0.8615
_exptl_absorpt_correction_type empirical
_exptl_absorpt_process_details
;
SADABS;Sheldrich 1996
;
_exptl_crystal_colour yellow
_exptl_crystal_density_diffrn 1.436
_exptl_crystal_density_meas ?
_exptl_crystal_density_method 'not measured'
_exptl_crystal_description prism
_exptl_crystal_F_000 588
_exptl_crystal_size_max 0.13
_exptl_crystal_size_mid 0.11
_exptl_crystal_size_min 0.03
_refine_diff_density_max 0.599
_refine_diff_density_min -0.624
_refine_diff_density_rms 0.065
_refine_ls_extinction_method none
_refine_ls_goodness_of_fit_ref 0.964
_refine_ls_hydrogen_treatment constr
_refine_ls_matrix_type full
_refine_ls_number_parameters 309
_refine_ls_number_reflns 5896
_refine_ls_number_restraints 0
_refine_ls_restrained_S_all 0.964
_refine_ls_R_factor_all 0.0661
_refine_ls_R_factor_gt 0.0456
_refine_ls_shift/su_max 0.001
_refine_ls_shift/su_mean 0.000
_refine_ls_structure_factor_coef Fsqd
_refine_ls_weighting_details 'calc w=1/[\s^2^(Fo^2^)+(0.1000P)^2^+0.0000P] where P=(Fo^2^+2Fc^2^)/3'
_refine_ls_weighting_scheme calc
_refine_ls_wR_factor_gt 0.1324
_refine_ls_wR_factor_ref 0.1480
_reflns_number_gt 4285
_reflns_number_total 5896
_reflns_threshold_expression >2sigma(I)
_cod_data_source_file c0dt01291b.txt
_cod_data_source_block 8
_cod_depositor_comments
;
The following automatic conversions were performed:
'_symmetry_cell_setting' value 'Triclinic' changed to 'triclinic'
according to '/home/saulius/struct/CIF-dictionaries/cif_core.dic'
dictionary named 'cif_core.dic' version 2.4.1 from 2010-06-29.

Automatic conversion script
Id: cif_fix_enum 1555 2011-01-17 13:19:09Z saulius 

The following automatic conversions were performed:

'_exptl_crystal_density_meas' value 'not measured' was changed to '?'
- the value is perceived as not measured.

Automatic conversion script
Id: cif_fix_values 3008 2015-01-20 13:52:24Z robertas 
;
_cod_original_formula_sum 'C26 H24 Cl Cu N3 P S2 '
_cod_database_code 7015151

loop_
_symmetry_equiv_pos_as_xyz
'x, y, z'
'-x, -y, -z'

loop_
_atom_site_label
_atom_site_type_symbol
_atom_site_fract_x
_atom_site_fract_y
_atom_site_fract_z
_atom_site_U_iso_or_equiv
_atom_site_adp_type
_atom_site_occupancy
_atom_site_symmetry_multiplicity
_atom_site_calc_flag
_atom_site_refinement_flags
_atom_site_disorder_assembly
_atom_site_disorder_group
Cu1 Cu 0.41505(4) 0.78398(4) 0.27142(3) 0.04942(15) Uani 1 1 d . . .
P1 P 0.24917(8) 0.88154(8) 0.17135(6) 0.03894(19) Uani 1 1 d . . .
S3 S 0.55602(9) 0.55948(8) 0.30276(6) 0.0495(2) Uani 1 1 d . . .
S1 S 0.93985(10) 0.46593(10) 0.64048(7) 0.0579(2) Uani 1 1 d . . .
Cl1 Cl 0.42403(15) 0.92617(10) 0.35164(11) 0.0976(5) Uani 1 1 d . . .
C1 C 0.6506(3) 0.5192(3) 0.3987(2) 0.0414(6) Uani 1 1 d . . .
N3 N 0.7163(3) 0.5783(3) 0.51947(18) 0.0434(6) Uani 1 1 d . . .
N2 N 0.6225(3) 0.6150(3) 0.45182(19) 0.0441(6) Uani 1 1 d . . .
N1 N 0.7510(3) 0.3950(3) 0.4263(2) 0.0532(7) Uani 1 1 d . . .
C2 C 0.6826(3) 0.6563(3) 0.5825(2) 0.0406(6) Uani 1 1 d . . .
C3 C 0.7878(3) 0.6145(3) 0.6479(2) 0.0444(7) Uani 1 1 d . . .
C14 C 0.2197(3) 1.0599(3) 0.0969(2) 0.0401(6) Uani 1 1 d . . .
C4 C 0.2771(3) 0.7916(3) 0.0714(2) 0.0396(6) Uani 1 1 d . . .
C7 C 0.0730(3) 0.8895(3) 0.2501(2) 0.0461(7) Uani 1 1 d . . .
C10 C 0.3222(4) 1.2339(4) 0.0018(3) 0.0563(8) Uani 1 1 d . . .
H10 H 0.3997 1.2614 -0.0181 0.068 Uiso 1 1 calc R . .
C9 C 0.3337(3) 1.1041(3) 0.0685(3) 0.0487(7) Uani 1 1 d . . .
H9 H 0.4182 1.0465 0.0944 0.058 Uiso 1 1 calc R . .
C11 C 0.1969(4) 1.3211(4) -0.0345(3) 0.0566(8) Uani 1 1 d . . .
H11 H 0.1896 1.4073 -0.0795 0.068 Uiso 1 1 calc R . .
C6 C -0.0299(3) 0.8803(4) 0.2120(3) 0.0584(9) Uani 1 1 d . . .
H6 H -0.0106 0.8691 0.1439 0.070 Uiso 1 1 calc R . .
C12 C 0.0813(4) 1.2807(3) -0.0041(3) 0.0549(8) Uani 1 1 d . . .
H12 H -0.0045 1.3408 -0.0273 0.066 Uiso 1 1 calc R . .
C5 C 0.2939(3) 0.6528(4) 0.1046(3) 0.0534(8) Uani 1 1 d . . .
H5 H 0.2884 0.6095 0.1759 0.064 Uiso 1 1 calc R . .
C8 C 0.0437(4) 0.9015(4) 0.3528(3) 0.0649(10) Uani 1 1 d . . .
H8 H 0.1130 0.9049 0.3795 0.078 Uiso 1 1 calc R . .
C13 C 0.0929(3) 1.1511(3) 0.0608(2) 0.0485(7) Uani 1 1 d . . .
H13 H 0.0147 1.1247 0.0805 0.058 Uiso 1 1 calc R . .
C22 C 0.7840(4) 0.6816(4) 0.7198(3) 0.0531(8) Uani 1 1 d . . .
H22 H 0.7113 0.7641 0.7342 0.064 Uiso 1 1 calc R . .
C18 C 0.2889(4) 0.8521(4) -0.0353(2) 0.0554(8) Uani 1 1 d . . .
H18 H 0.2796 0.9446 -0.0591 0.066 Uiso 1 1 calc R . .
C19 C 0.3145(4) 0.7761(5) -0.1073(3) 0.0729(11) Uani 1 1 d . . .
H19 H 0.3215 0.8179 -0.1789 0.087 Uiso 1 1 calc R . .
C20 C 0.3295(4) 0.6398(5) -0.0728(3) 0.0695(11) Uani 1 1 d . . .
H20 H 0.3472 0.5888 -0.1210 0.083 Uiso 1 1 calc R . .
C24 C 0.9985(4) 0.4906(5) 0.7325(3) 0.0653(10) Uani 1 1 d . . .
H24 H 1.0842 0.4309 0.7560 0.078 Uiso 1 1 calc R . .
C21 C 0.3186(4) 0.5787(4) 0.0322(3) 0.0645(10) Uani 1 1 d . . .
H21 H 0.3280 0.4862 0.0553 0.077 Uiso 1 1 calc R . .
C23 C 0.9079(4) 0.6053(5) 0.7677(3) 0.0671(10) Uani 1 1 d . . .
H23 H 0.9244 0.6325 0.8186 0.081 Uiso 1 1 calc R . .
C15 C -0.1621(4) 0.8882(4) 0.2771(4) 0.0780(13) Uani 1 1 d . . .
H15 H -0.2318 0.8832 0.2520 0.094 Uiso 1 1 calc R . .
C16 C -0.1904(5) 0.9033(4) 0.3783(4) 0.0888(16) Uani 1 1 d . . .
H16 H -0.2796 0.9098 0.4208 0.107 Uiso 1 1 calc R . .
C17 C -0.0889(6) 0.9087(4) 0.4162(4) 0.0855(14) Uani 1 1 d . . .
H17 H -0.1081 0.9173 0.4851 0.103 Uiso 1 1 calc R . .
C25 C 0.7991(4) 0.2813(4) 0.3763(4) 0.0736(11) Uani 1 1 d . . .
H25A H 0.7456 0.2231 0.4138 0.110 Uiso 1 1 calc R . .
H25B H 0.8995 0.2277 0.3771 0.110 Uiso 1 1 calc R . .
H25C H 0.7843 0.3177 0.3047 0.110 Uiso 1 1 calc R . .
C26 C 0.5468(3) 0.7796(4) 0.5973(3) 0.0542(8) Uani 1 1 d . . .
H26A H 0.5122 0.8243 0.5320 0.081 Uiso 1 1 calc R . .
H26B H 0.5650 0.8437 0.6192 0.081 Uiso 1 1 calc R . .
H26C H 0.4759 0.7500 0.6501 0.081 Uiso 1 1 calc R . .

loop_
_atom_site_aniso_label
_atom_site_aniso_U_11
_atom_site_aniso_U_22
_atom_site_aniso_U_33
_atom_site_aniso_U_23
_atom_site_aniso_U_13
_atom_site_aniso_U_12
Cu1 0.0560(3) 0.0463(2) 0.0473(2) -0.00552(17) -0.02574(18) -0.01388(19)
P1 0.0415(4) 0.0400(4) 0.0337(4) -0.0054(3) -0.0128(3) -0.0126(3)
S3 0.0628(5) 0.0443(4) 0.0462(4) -0.0107(3) -0.0238(4) -0.0156(4)
S1 0.0595(5) 0.0631(6) 0.0463(4) -0.0062(4) -0.0201(4) -0.0170(4)
Cl1 0.1520(11) 0.0432(5) 0.1180(9) -0.0145(5) -0.0986(9) -0.0102(6)
C1 0.0467(16) 0.0392(15) 0.0382(14) -0.0044(12) -0.0119(12) -0.0168(13)
N3 0.0476(14) 0.0439(14) 0.0368(12) -0.0042(11) -0.0161(11) -0.0140(11)
N2 0.0507(14) 0.0452(14) 0.0392(13) -0.0099(11) -0.0171(11) -0.0149(12)
N1 0.0586(16) 0.0375(14) 0.0629(17) -0.0112(12) -0.0244(13) -0.0096(12)
C2 0.0482(16) 0.0409(15) 0.0333(14) -0.0040(12) -0.0090(12) -0.0198(13)
C3 0.0516(17) 0.0480(17) 0.0323(14) -0.0014(12) -0.0086(12) -0.0228(14)
C14 0.0423(15) 0.0425(15) 0.0372(14) -0.0084(12) -0.0124(12) -0.0151(12)
C4 0.0321(13) 0.0472(16) 0.0387(14) -0.0096(12) -0.0092(11) -0.0130(12)
C7 0.0503(17) 0.0348(15) 0.0387(15) 0.0004(12) -0.0062(13) -0.0113(13)
C10 0.057(2) 0.055(2) 0.060(2) -0.0097(16) -0.0055(16) -0.0303(17)
C9 0.0432(16) 0.0467(18) 0.0557(18) -0.0109(14) -0.0117(14) -0.0157(14)
C11 0.070(2) 0.0509(19) 0.0489(18) -0.0010(15) -0.0149(16) -0.0281(17)
C6 0.0457(17) 0.056(2) 0.055(2) 0.0041(16) -0.0094(15) -0.0152(15)
C12 0.0591(19) 0.0474(18) 0.0547(19) 0.0035(14) -0.0271(16) -0.0173(15)
C5 0.0574(19) 0.0529(19) 0.0504(18) -0.0166(15) -0.0013(15) -0.0236(16)
C8 0.081(2) 0.056(2) 0.0483(19) -0.0156(16) 0.0020(18) -0.0237(19)
C13 0.0482(17) 0.0505(18) 0.0488(17) -0.0028(14) -0.0187(14) -0.0204(15)
C22 0.064(2) 0.0525(19) 0.0497(18) -0.0108(15) -0.0200(15) -0.0229(16)
C18 0.064(2) 0.0495(19) 0.0434(17) -0.0089(14) -0.0156(15) -0.0108(16)
C19 0.082(3) 0.079(3) 0.0440(19) -0.0212(19) -0.0208(18) -0.008(2)
C20 0.063(2) 0.078(3) 0.073(3) -0.047(2) -0.0131(19) -0.010(2)
C24 0.060(2) 0.094(3) 0.0450(18) -0.0013(19) -0.0217(16) -0.035(2)
C21 0.066(2) 0.057(2) 0.076(3) -0.0288(19) -0.0068(19) -0.0230(18)
C23 0.081(3) 0.089(3) 0.0485(19) -0.0169(19) -0.0238(18) -0.039(2)
C15 0.046(2) 0.057(2) 0.102(3) 0.015(2) -0.013(2) -0.0191(17)
C16 0.064(3) 0.051(2) 0.091(3) 0.002(2) 0.025(2) -0.010(2)
C17 0.099(3) 0.062(3) 0.059(2) -0.012(2) 0.017(2) -0.021(2)
C25 0.074(2) 0.047(2) 0.102(3) -0.026(2) -0.031(2) -0.0088(19)
C26 0.0552(19) 0.055(2) 0.0524(19) -0.0187(15) -0.0130(15) -0.0139(16)

loop_
_atom_type_symbol
_atom_type_description
_atom_type_scat_dispersion_real
_atom_type_scat_dispersion_imag
_atom_type_scat_source
C C 0.0033 0.0016 'International Tables Vol C Tables 4.2.6.8 and 6.1.1.4'
H H 0.0000 0.0000 'International Tables Vol C Tables 4.2.6.8 and 6.1.1.4'
N N 0.0061 0.0033 'International Tables Vol C Tables 4.2.6.8 and 6.1.1.4'
P P 0.1023 0.0942 'International Tables Vol C Tables 4.2.6.8 and 6.1.1.4'
S S 0.1246 0.1234 'International Tables Vol C Tables 4.2.6.8 and 6.1.1.4'
Cl Cl 0.1484 0.1585 'International Tables Vol C Tables 4.2.6.8 and 6.1.1.4'
Cu Cu 0.3201 1.2651 'International Tables Vol C Tables 4.2.6.8 and 6.1.1.4'

loop_
_geom_angle_atom_site_label_1
_geom_angle_atom_site_label_2
_geom_angle_atom_site_label_3
_geom_angle
_geom_angle_site_symmetry_1
_geom_angle_site_symmetry_3
_geom_angle_publ_flag
P1 Cu1 S3 124.61(3) . . ?
P1 Cu1 Cl1 114.99(4) . . ?
S3 Cu1 Cl1 120.27(4) . . ?
C14 P1 C7 104.48(14) . . ?
C14 P1 C4 103.39(13) . . ?
C7 P1 C4 104.02(14) . . ?
C14 P1 Cu1 116.44(9) . . ?
C7 P1 Cu1 111.29(10) . . ?
C4 P1 Cu1 115.86(9) . . ?
C1 S3 Cu1 110.69(11) . . ?
C24 S1 C3 91.29(18) . . ?
N1 C1 N2 116.8(3) . . ?
N1 C1 S3 122.9(2) . . ?
N2 C1 S3 120.2(2) . . ?
C2 N3 N2 118.1(2) . . ?
C1 N2 N3 115.9(2) . . ?
C1 N1 C25 124.8(3) . . ?
N3 C2 C3 115.1(3) . . ?
N3 C2 C26 126.7(3) . . ?
C3 C2 C26 118.1(3) . . ?
C22 C3 C2 128.2(3) . . ?
C22 C3 S1 112.0(2) . . ?
C2 C3 S1 119.8(2) . . ?
C13 C14 C9 118.2(3) . . ?
C13 C14 P1 123.4(2) . . ?
C9 C14 P1 118.3(2) . . ?
C18 C4 C5 118.5(3) . . ?
C18 C4 P1 123.7(2) . . ?
C5 C4 P1 117.7(2) . . ?
C8 C7 C6 119.4(3) . . ?
C8 C7 P1 117.7(3) . . ?
C6 C7 P1 122.9(2) . . ?
C11 C10 C9 120.1(3) . . ?
C11 C10 H10 120.0 . . ?
C9 C10 H10 120.0 . . ?
C10 C9 C14 120.6(3) . . ?
C10 C9 H9 119.7 . . ?
C14 C9 H9 119.7 . . ?
C10 C11 C12 119.9(3) . . ?
C10 C11 H11 120.0 . . ?
C12 C11 H11 120.0 . . ?
C7 C6 C15 119.2(4) . . ?
C7 C6 H6 120.4 . . ?
C15 C6 H6 120.4 . . ?
C11 C12 C13 120.2(3) . . ?
C11 C12 H12 119.9 . . ?
C13 C12 H12 119.9 . . ?
C21 C5 C4 120.3(3) . . ?
C21 C5 H5 119.9 . . ?
C4 C5 H5 119.9 . . ?
C7 C8 C17 120.2(4) . . ?
C7 C8 H8 119.9 . . ?
C17 C8 H8 119.9 . . ?
C12 C13 C14 121.0(3) . . ?
C12 C13 H13 119.5 . . ?
C14 C13 H13 119.5 . . ?
C3 C22 C23 110.0(3) . . ?
C3 C22 H22 125.0 . . ?
C23 C22 H22 125.0 . . ?
C4 C18 C19 120.6(3) . . ?
C4 C18 H18 119.7 . . ?
C19 C18 H18 119.7 . . ?
C20 C19 C18 119.9(4) . . ?
C20 C19 H19 120.0 . . ?
C18 C19 H19 120.0 . . ?
C21 C20 C19 120.1(3) . . ?
C21 C20 H20 119.9 . . ?
C19 C20 H20 119.9 . . ?
C23 C24 S1 112.8(3) . . ?
C23 C24 H24 123.6 . . ?
S1 C24 H24 123.6 . . ?
C20 C21 C5 120.6(4) . . ?
C20 C21 H21 119.7 . . ?
C5 C21 H21 119.7 . . ?
C24 C23 C22 113.8(3) . . ?
C24 C23 H23 123.1 . . ?
C22 C23 H23 123.1 . . ?
C16 C15 C6 120.6(4) . . ?
C16 C15 H15 119.7 . . ?
C6 C15 H15 119.7 . . ?
C17 C16 C15 120.2(4) . . ?
C17 C16 H16 119.9 . . ?
C15 C16 H16 119.9 . . ?
C16 C17 C8 120.4(4) . . ?
C16 C17 H17 119.8 . . ?
C8 C17 H17 119.8 . . ?
N1 C25 H25A 109.5 . . ?
N1 C25 H25B 109.5 . . ?
H25A C25 H25B 109.5 . . ?
N1 C25 H25C 109.5 . . ?
H25A C25 H25C 109.5 . . ?
H25B C25 H25C 109.5 . . ?
C2 C26 H26A 109.5 . . ?
C2 C26 H26B 109.5 . . ?
H26A C26 H26B 109.5 . . ?
C2 C26 H26C 109.5 . . ?
H26A C26 H26C 109.5 . . ?
H26B C26 H26C 109.5 . . ?

loop_
_geom_bond_atom_site_label_1
_geom_bond_atom_site_label_2
_geom_bond_distance
_geom_bond_site_symmetry_2
_geom_bond_publ_flag
Cu1 P1 2.2161(8) . ?
Cu1 S3 2.2244(9) . ?
Cu1 Cl1 2.2373(10) . ?
P1 C14 1.823(3) . ?
P1 C7 1.825(3) . ?
P1 C4 1.827(3) . ?
S3 C1 1.713(3) . ?
S1 C24 1.700(4) . ?
S1 C3 1.719(3) . ?
C1 N1 1.325(4) . ?
C1 N2 1.354(4) . ?
N3 C2 1.282(4) . ?
N3 N2 1.398(3) . ?
N1 C25 1.445(4) . ?
C2 C3 1.458(4) . ?
C2 C26 1.492(4) . ?
C3 C22 1.396(4) . ?
C14 C13 1.389(4) . ?
C14 C9 1.396(4) . ?
C4 C18 1.381(4) . ?
C4 C5 1.388(4) . ?
C7 C8 1.384(4) . ?
C7 C6 1.392(5) . ?
C10 C11 1.371(5) . ?
C10 C9 1.393(5) . ?
C10 H10 0.9300 . ?
C9 H9 0.9300 . ?
C11 C12 1.382(5) . ?
C11 H11 0.9300 . ?
C6 C15 1.392(5) . ?
C6 H6 0.9300 . ?
C12 C13 1.383(4) . ?
C12 H12 0.9300 . ?
C5 C21 1.381(5) . ?
C5 H5 0.9300 . ?
C8 C17 1.389(6) . ?
C8 H8 0.9300 . ?
C13 H13 0.9300 . ?
C22 C23 1.424(5) . ?
C22 H22 0.9300 . ?
C18 C19 1.390(5) . ?
C18 H18 0.9300 . ?
C19 C20 1.367(6) . ?
C19 H19 0.9300 . ?
C20 C21 1.363(6) . ?
C20 H20 0.9300 . ?
C24 C23 1.341(6) . ?
C24 H24 0.9300 . ?
C21 H21 0.9300 . ?
C23 H23 0.9300 . ?
C15 C16 1.375(7) . ?
C15 H15 0.9300 . ?
C16 C17 1.355(7) . ?
C16 H16 0.9300 . ?
C17 H17 0.9300 . ?
C25 H25A 0.9600 . ?
C25 H25B 0.9600 . ?
C25 H25C 0.9600 . ?
C26 H26A 0.9600 . ?
C26 H26B 0.9600 . ?
C26 H26C 0.9600 . ?

loop_
_geom_torsion_atom_site_label_1
_geom_torsion_atom_site_label_2
_geom_torsion_atom_site_label_3
_geom_torsion_atom_site_label_4
_geom_torsion
_geom_torsion_site_symmetry_1
_geom_torsion_site_symmetry_2
_geom_torsion_site_symmetry_3
_geom_torsion_site_symmetry_4
_geom_torsion_publ_flag
S3 Cu1 P1 C14 -146.40(11) . . . . ?
Cl1 Cu1 P1 C14 37.69(12) . . . . ?
S3 Cu1 P1 C7 94.03(11) . . . . ?
Cl1 Cu1 P1 C7 -81.88(12) . . . . ?
S3 Cu1 P1 C4 -24.51(11) . . . . ?
Cl1 Cu1 P1 C4 159.58(11) . . . . ?
P1 Cu1 S3 C1 -170.90(11) . . . . ?
Cl1 Cu1 S3 C1 4.80(13) . . . . ?
Cu1 S3 C1 N1 -174.3(2) . . . . ?
Cu1 S3 C1 N2 7.0(3) . . . . ?
N1 C1 N2 N3 8.6(4) . . . . ?
S3 C1 N2 N3 -172.6(2) . . . . ?
C2 N3 N2 C1 -170.1(3) . . . . ?
N2 C1 N1 C25 -177.7(3) . . . . ?
S3 C1 N1 C25 3.6(5) . . . . ?
N2 N3 C2 C3 -177.9(2) . . . . ?
N2 N3 C2 C26 4.4(4) . . . . ?
N3 C2 C3 C22 176.9(3) . . . . ?
C26 C2 C3 C22 -5.2(5) . . . . ?
N3 C2 C3 S1 -2.6(4) . . . . ?
C26 C2 C3 S1 175.3(2) . . . . ?
C24 S1 C3 C22 0.5(3) . . . . ?
C24 S1 C3 C2 -180.0(2) . . . . ?
C7 P1 C14 C13 -33.8(3) . . . . ?
C4 P1 C14 C13 74.7(3) . . . . ?
Cu1 P1 C14 C13 -157.0(2) . . . . ?
C7 P1 C14 C9 150.6(2) . . . . ?
C4 P1 C14 C9 -100.8(2) . . . . ?
Cu1 P1 C14 C9 27.4(3) . . . . ?
C14 P1 C4 C18 7.0(3) . . . . ?
C7 P1 C4 C18 116.0(3) . . . . ?
Cu1 P1 C4 C18 -121.6(2) . . . . ?
C14 P1 C4 C5 -176.0(2) . . . . ?
C7 P1 C4 C5 -67.1(3) . . . . ?
Cu1 P1 C4 C5 55.4(3) . . . . ?
C14 P1 C7 C8 -96.2(3) . . . . ?
C4 P1 C7 C8 155.6(3) . . . . ?
Cu1 P1 C7 C8 30.2(3) . . . . ?
C14 P1 C7 C6 85.4(3) . . . . ?
C4 P1 C7 C6 -22.7(3) . . . . ?
Cu1 P1 C7 C6 -148.1(2) . . . . ?
C11 C10 C9 C14 1.7(5) . . . . ?
C13 C14 C9 C10 -2.9(5) . . . . ?
P1 C14 C9 C10 172.9(3) . . . . ?
C9 C10 C11 C12 0.6(5) . . . . ?
C8 C7 C6 C15 2.1(5) . . . . ?
P1 C7 C6 C15 -179.6(3) . . . . ?
C10 C11 C12 C13 -1.6(5) . . . . ?
C18 C4 C5 C21 -1.4(5) . . . . ?
P1 C4 C5 C21 -178.5(3) . . . . ?
C6 C7 C8 C17 -1.9(5) . . . . ?
P1 C7 C8 C17 179.7(3) . . . . ?
C11 C12 C13 C14 0.3(5) . . . . ?
C9 C14 C13 C12 1.9(5) . . . . ?
P1 C14 C13 C12 -173.6(3) . . . . ?
C2 C3 C22 C23 179.6(3) . . . . ?
S1 C3 C22 C23 -0.9(4) . . . . ?
C5 C4 C18 C19 1.1(5) . . . . ?
P1 C4 C18 C19 178.0(3) . . . . ?
C4 C18 C19 C20 -0.6(6) . . . . ?
C18 C19 C20 C21 0.3(6) . . . . ?
C3 S1 C24 C23 0.1(3) . . . . ?
C19 C20 C21 C5 -0.6(6) . . . . ?
C4 C5 C21 C20 1.2(5) . . . . ?
S1 C24 C23 C22 -0.6(4) . . . . ?
C3 C22 C23 C24 0.9(5) . . . . ?
C7 C6 C15 C16 -0.7(6) . . . . ?
C6 C15 C16 C17 -0.9(6) . . . . ?
C15 C16 C17 C8 1.1(7) . . . . ?
C7 C8 C17 C16 0.3(6) . . . . ?
